data_2239281
loop_
_publ_author_name
'Nielson, Alastair J.'
'Waters, Joyce M.'

_publ_section_title
;
 4-<i>tert</i>-Butylpyridinium
 chloride--4,4'-(propane-2,2-diyl)bis(2,6-dimethylphenol)--toluene (2/2/1)
;
_journal_coeditor_code GG2132
_journal_issue 4
_journal_name_full 'Acta Crystallographica Section E'
_journal_page_first o413
_journal_page_last o414
_journal_paper_doi 10.1107/S1600536814004942
_journal_volume 70
_journal_year 2014
_chemical_formula_moiety 'C9 H14 N +, Cl -, C19 H24 O2, 0.5C7 H7'
_chemical_formula_sum 'C31.5 H41.5 Cl N O2'
_chemical_formula_weight 501.60
_chemical_name_systematic
;
4-<i>tert</i>-Butylpyridinium
chloride--4,4'-(propane-2,2-diyl)bis(2,6-dimethylphenol)--toluene (2/2/1)
;
_space_group_IT_number 14
_symmetry_cell_setting monoclinic
_symmetry_space_group_name_Hall '-P 2yn'
_symmetry_space_group_name_H-M 'P 1 21/n 1'
_atom_sites_solution_hydrogens geom
_atom_sites_solution_primary direct
_atom_sites_solution_secondary difmap
_audit_creation_method SHELXL-97
_cell_angle_alpha 90.00
_cell_angle_beta 112.1860(10)
_cell_angle_gamma 90.00
_cell_formula_units_Z 4
_cell_length_a 13.5656(9)
_cell_length_b 14.3215(9)
_cell_length_c 15.7870(10)
_cell_measurement_reflns_used 7233
_cell_measurement_temperature 150(2)
_cell_measurement_theta_max 25.05
_cell_measurement_theta_min 1.99
_cell_volume 2840.0(3)
_computing_cell_refinement 'SAINT (Siemens, 1995)'
_computing_data_collection 'SMART (Siemens, 1995)'
_computing_data_reduction 'SAINT (Siemens, 1995)'
_computing_molecular_graphics 'ORTEP-3 for Windows (Farrugia, 2012)'
_computing_publication_material 'SHELXL97 (Sheldrick, 2008)'
_computing_structure_refinement 'SHELXL97 (Sheldrick, 2008)'
_computing_structure_solution 'SHELXS97 (Sheldrick, 2008)'
_diffrn_ambient_temperature 150(2)
_diffrn_measured_fraction_theta_full 0.992
_diffrn_measured_fraction_theta_max 0.992
_diffrn_measurement_device_type 'Siemens SMART'
_diffrn_measurement_method 'area-detector \w scan'
_diffrn_radiation_monochromator graphite
_diffrn_radiation_source 'fine-focus sealed tube'
_diffrn_radiation_type MoK\a
_diffrn_radiation_wavelength 0.71073
_diffrn_reflns_av_R_equivalents 0.0526
_diffrn_reflns_av_sigmaI/netI 0.0658
_diffrn_reflns_limit_h_max 10
_diffrn_reflns_limit_h_min -16
_diffrn_reflns_limit_k_max 15
_diffrn_reflns_limit_k_min -17
_diffrn_reflns_limit_l_max 18
_diffrn_reflns_limit_l_min -18
_diffrn_reflns_number 14535
_diffrn_reflns_theta_full 25.05
_diffrn_reflns_theta_max 25.05
_diffrn_reflns_theta_min 1.99
_diffrn_standards_decay_% 0
_exptl_absorpt_coefficient_mu 0.162
_exptl_absorpt_correction_T_max 0.821
_exptl_absorpt_correction_T_min 0.700
_exptl_absorpt_correction_type multi-scan
_exptl_absorpt_process_details '(Blessing, 1995)'
_exptl_crystal_colour colourless
_exptl_crystal_density_diffrn 1.173
_exptl_crystal_density_method 'not measured'
_exptl_crystal_description 'thin plate'
_exptl_crystal_F_000 1082
_exptl_crystal_size_max 0.39
_exptl_crystal_size_mid 0.28
_exptl_crystal_size_min 0.02
_refine_diff_density_max 0.217
_refine_diff_density_min -0.198
_refine_ls_extinction_coef 0.0025(5)
_refine_ls_extinction_expression Fc^*^=kFc[1+0.001xFc^2^\l^3^/sin(2\q)]^-1/4^
_refine_ls_extinction_method 'SHELXL97 (Sheldrick, 2008)'
_refine_ls_goodness_of_fit_ref 1.079
_refine_ls_hydrogen_treatment mixed
_refine_ls_matrix_type full
_refine_ls_number_parameters 379
_refine_ls_number_reflns 4989
_refine_ls_number_restraints 0
_refine_ls_restrained_S_all 1.079
_refine_ls_R_factor_all 0.1025
_refine_ls_R_factor_gt 0.0524
_refine_ls_shift/su_max 0.009
_refine_ls_shift/su_mean 0.001
_refine_ls_structure_factor_coef Fsqd
_refine_ls_weighting_details 'w=1/[\s^2^(Fo^2^)+(0.0296P)^2^+1.4177P] where P=(Fo^2^+2Fc^2^)/3'
_refine_ls_weighting_scheme calc
_refine_ls_wR_factor_gt 0.0943
_refine_ls_wR_factor_ref 0.1139
_reflns_number_gt 3253
_reflns_number_total 4989
_reflns_threshold_expression I>2\s(I)
_cod_data_source_file gg2132sup1.cf
_cod_data_source_block I
_cod_original_sg_symbol_H-M 'P 21/n'
_cod_original_formula_sum 'C31.5 H41.5 Cl1 N1 O2'
_cod_database_code 2239281
_cod_database_fobs_code 2239281

loop_
_symmetry_equiv_pos_as_xyz
'x, y, z'
'-x+1/2, y+1/2, -z+1/2'
'-x, -y, -z'
'x-1/2, -y-1/2, z-1/2'

loop_
_atom_site_type_symbol
_atom_site_label
_atom_site_fract_x
_atom_site_fract_y
_atom_site_fract_z
_atom_site_U_iso_or_equiv
_atom_site_adp_type
_atom_site_calc_flag
_atom_site_refinement_flags
_atom_site_occupancy
_atom_site_symmetry_multiplicity
_atom_site_disorder_assembly
_atom_site_disorder_group
N N20 0.5777(2) 0.96003(16) 0.67143(17) 0.0415(6) Uani d . 1 1 . .
Cl Cl 0.37477(6) 0.87567(5) 0.53461(4) 0.0384(2) Uani d . 1 1 . .
O O1 0.52861(16) 0.85019(13) 0.43127(13) 0.0406(5) Uani d . 1 1 . .
C C1 0.5296(2) 0.78792(17) 0.36475(17) 0.0305(6) Uani d . 1 1 . .
C C2 0.4550(2) 0.71593(17) 0.33306(17) 0.0306(6) Uani d . 1 1 . .
C C3 0.4654(2) 0.65504(17) 0.26836(17) 0.0305(6) Uani d . 1 1 . .
H H3 0.4158 0.6053 0.2469 0.037 Uiso calc R 1 1 . .
C C4 0.5451(2) 0.66375(17) 0.23373(17) 0.0299(6) Uani d . 1 1 . .
C C5 0.6164(2) 0.73712(17) 0.26655(17) 0.0339(6) Uani d . 1 1 . .
H H5 0.6712 0.7449 0.2435 0.041 Uiso calc R 1 1 . .
C C6 0.6106(2) 0.79978(17) 0.33215(18) 0.0329(6) Uani d . 1 1 . .
C C7 0.3669(2) 0.70383(19) 0.36795(19) 0.0400(7) Uani d . 1 1 . .
H H7A 0.3209 0.6520 0.3355 0.060 Uiso calc R 1 1 . .
H H7B 0.3249 0.7614 0.3575 0.060 Uiso calc R 1 1 . .
H H7C 0.3975 0.6902 0.4336 0.060 Uiso calc R 1 1 . .
C C8 0.6908(2) 0.8769(2) 0.3682(2) 0.0464(8) Uani d . 1 1 . .
H H8A 0.7396 0.8766 0.3355 0.070 Uiso calc R 1 1 . .
H H8B 0.7313 0.8674 0.4337 0.070 Uiso calc R 1 1 . .
H H8C 0.6539 0.9371 0.3588 0.070 Uiso calc R 1 1 . .
C C9 0.5473(2) 0.59489(17) 0.15972(17) 0.0331(6) Uani d . 1 1 . .
C C10 0.4500(2) 0.61622(19) 0.07168(17) 0.0428(7) Uani d . 1 1 . .
H H10A 0.4526 0.6815 0.0542 0.064 Uiso calc R 1 1 . .
H H10B 0.3845 0.6054 0.0827 0.064 Uiso calc R 1 1 . .
H H10C 0.4511 0.5753 0.0223 0.064 Uiso calc R 1 1 . .
C C11 0.6480(2) 0.60593(19) 0.13774(19) 0.0430(7) Uani d . 1 1 . .
H H11A 0.7112 0.5997 0.1941 0.064 Uiso calc R 1 1 . .
H H11B 0.6478 0.6676 0.1109 0.064 Uiso calc R 1 1 . .
H H11C 0.6490 0.5575 0.0942 0.064 Uiso calc R 1 1 . .
C C12 0.5458(2) 0.49417(17) 0.19209(16) 0.0271(6) Uani d . 1 1 . .
C C13 0.6213(2) 0.46605(17) 0.27644(17) 0.0289(6) Uani d . 1 1 . .
H H13 0.6688 0.5114 0.3141 0.035 Uiso calc R 1 1 . .
C C14 0.62964(19) 0.37446(17) 0.30749(16) 0.0275(6) Uani d . 1 1 . .
C C15 0.5596(2) 0.30877(17) 0.25142(17) 0.0289(6) Uani d . 1 1 . .
C C16 0.4806(2) 0.33380(17) 0.16800(17) 0.0284(6) Uani d . 1 1 . .
C C17 0.4755(2) 0.42643(17) 0.14003(16) 0.0276(6) Uani d . 1 1 . .
H H17 0.4220 0.4441 0.0833 0.033 Uiso calc R 1 1 . .
C C18 0.7107(2) 0.34792(18) 0.40014(17) 0.0355(7) Uani d . 1 1 . .
H H18A 0.7588 0.3004 0.3927 0.053 Uiso calc R 1 1 . .
H H18B 0.6742 0.3229 0.4382 0.053 Uiso calc R 1 1 . .
H H18C 0.7519 0.4033 0.4297 0.053 Uiso calc R 1 1 . .
C C19 0.4016(2) 0.26264(18) 0.11083(18) 0.0381(7) Uani d . 1 1 . .
H H19A 0.3731 0.2274 0.1497 0.057 Uiso calc R 1 1 . .
H H19B 0.4370 0.2197 0.0831 0.057 Uiso calc R 1 1 . .
H H19C 0.3432 0.2945 0.0626 0.057 Uiso calc R 1 1 . .
O O2 0.56282(16) 0.21611(12) 0.27588(14) 0.0407(5) Uani d . 1 1 . .
C C21 0.5685(2) 0.9709(2) 0.7521(2) 0.0462(8) Uani d . 1 1 . .
H H21 0.5092 0.9447 0.7618 0.055 Uiso calc R 1 1 . .
C C22 0.6438(2) 1.01925(19) 0.8208(2) 0.0420(7) Uani d . 1 1 . .
H H22 0.6367 1.0258 0.8781 0.050 Uiso calc R 1 1 . .
C C23 0.7310(2) 1.05919(17) 0.80820(18) 0.0324(6) Uani d . 1 1 A .
C C24 0.7377(2) 1.04480(18) 0.72336(19) 0.0374(7) Uani d . 1 1 . .
H H24 0.7967 1.0691 0.7120 0.045 Uiso calc R 1 1 . .
C C25 0.6597(2) 0.99569(19) 0.65561(19) 0.0424(7) Uani d . 1 1 . .
H H25 0.6646 0.9873 0.5976 0.051 Uiso calc R 1 1 . .
C C26 0.8127(2) 1.11584(19) 0.88468(19) 0.0408(7) Uani d . 1 1 . .
C C27 0.8489(7) 1.0589(5) 0.9743(5) 0.067(3) Uani d P 0.619(7) 1 A 1
H H27A 0.7867 1.0424 0.9885 0.100 Uiso calc PR 0.619(7) 1 A 1
H H27B 0.8982 1.0964 1.0243 0.100 Uiso calc PR 0.619(7) 1 A 1
H H27C 0.8847 1.0018 0.9670 0.100 Uiso calc PR 0.619(7) 1 A 1
C C28 0.7510(4) 1.2038(3) 0.9005(4) 0.0549(19) Uani d P 0.619(7) 1 A 1
H H28A 0.7999 1.2425 0.9495 0.082 Uiso calc PR 0.619(7) 1 A 1
H H28B 0.6923 1.1828 0.9177 0.082 Uiso calc PR 0.619(7) 1 A 1
H H28C 0.7224 1.2404 0.8440 0.082 Uiso calc PR 0.619(7) 1 A 1
C C29 0.9038(5) 1.1479(5) 0.8648(4) 0.070(2) Uani d P 0.619(7) 1 A 1
H H29A 0.9496 1.1870 0.9153 0.105 Uiso calc PR 0.619(7) 1 A 1
H H29B 0.8787 1.1843 0.8081 0.105 Uiso calc PR 0.619(7) 1 A 1
H H29C 0.9444 1.0938 0.8578 0.105 Uiso calc PR 0.619(7) 1 A 1
C C30 0.8223(8) 1.2143(6) 0.8482(7) 0.069(4) Uani d P 0.381(7) 1 A 2
H H30A 0.8707 1.2524 0.8981 0.104 Uiso calc PR 0.381(7) 1 A 2
H H30B 0.7520 1.2438 0.8237 0.104 Uiso calc PR 0.381(7) 1 A 2
H H30C 0.8504 1.2089 0.7995 0.104 Uiso calc PR 0.381(7) 1 A 2
C C31 0.8037(13) 1.1145(11) 0.9700(8) 0.104(7) Uani d P 0.381(7) 1 A 2
H H31A 0.8624 1.1501 1.0141 0.156 Uiso calc PR 0.381(7) 1 A 2
H H31B 0.8065 1.0498 0.9910 0.156 Uiso calc PR 0.381(7) 1 A 2
H H31C 0.7357 1.1426 0.9647 0.156 Uiso calc PR 0.381(7) 1 A 2
C C32 0.9270(7) 1.0667(8) 0.8952(7) 0.073(4) Uani d P 0.381(7) 1 A 2
H H32A 0.9270 1.0013 0.9134 0.109 Uiso calc PR 0.381(7) 1 A 2
H H32B 0.9857 1.0999 0.9420 0.109 Uiso calc PR 0.381(7) 1 A 2
H H32C 0.9361 1.0698 0.8366 0.109 Uiso calc PR 0.381(7) 1 A 2
C C41 0.3686(5) 0.8541(4) 0.9056(4) 0.0463(15) Uani d P 0.50 1 . .
H H41A 0.2966 0.8651 0.9039 0.069 Uiso calc PR 0.50 1 . .
H H41B 0.3958 0.7950 0.9372 0.069 Uiso calc PR 0.50 1 . .
H H41C 0.3667 0.8508 0.8430 0.069 Uiso calc PR 0.50 1 . .
C C42 0.4352(3) 0.9272(3) 0.9523(3) 0.0648(11) Uani d . 1 1 . .
C C43 0.4328(3) 1.0136(3) 0.9105(3) 0.0702(11) Uani d . 1 1 . .
H H43 0.3863 1.0227 0.8486 0.084 Uiso calc R 1 1 . .
C C44 0.5031(3) 0.9144(3) 1.0423(3) 0.0699(11) Uani d . 1 1 . .
H H44 0.5054 0.8559 1.0714 0.084 Uiso calc R 1 1 . .
H H20 0.511(3) 0.927(2) 0.622(2) 0.092(12) Uiso d . 1 1 . .
H H2 0.593(3) 0.208(2) 0.333(2) 0.078(12) Uiso d . 1 1 . .
H H1 0.477(3) 0.842(3) 0.453(3) 0.099(15) Uiso d . 1 1 . .

loop_
_atom_site_aniso_label
_atom_site_aniso_U_11
_atom_site_aniso_U_22
_atom_site_aniso_U_33
_atom_site_aniso_U_12
_atom_site_aniso_U_13
_atom_site_aniso_U_23
N20 0.0395(15) 0.0352(14) 0.0404(15) -0.0018(12) 0.0044(13) -0.0008(11)
Cl 0.0462(4) 0.0377(4) 0.0290(4) -0.0071(3) 0.0116(3) -0.0025(3)
O1 0.0424(12) 0.0351(11) 0.0439(12) -0.0056(9) 0.0160(10) -0.0110(9)
C1 0.0322(15) 0.0251(14) 0.0295(15) 0.0055(12) 0.0064(12) 0.0006(12)
C2 0.0269(14) 0.0276(14) 0.0339(15) 0.0018(12) 0.0077(12) 0.0022(12)
C3 0.0317(15) 0.0253(14) 0.0302(14) -0.0028(12) 0.0068(12) 0.0008(11)
C4 0.0343(15) 0.0258(14) 0.0281(14) 0.0027(12) 0.0103(12) 0.0048(11)
C5 0.0360(16) 0.0313(15) 0.0348(16) 0.0003(13) 0.0139(13) 0.0028(13)
C6 0.0321(15) 0.0275(14) 0.0342(15) 0.0002(12) 0.0069(13) 0.0015(12)
C7 0.0374(17) 0.0352(16) 0.0476(18) -0.0033(13) 0.0163(14) -0.0082(13)
C8 0.0418(18) 0.0444(18) 0.0527(19) -0.0125(15) 0.0174(15) -0.0088(15)
C9 0.0410(16) 0.0316(15) 0.0288(14) -0.0016(13) 0.0154(13) -0.0004(12)
C10 0.059(2) 0.0350(16) 0.0285(15) 0.0023(15) 0.0094(14) 0.0037(13)
C11 0.059(2) 0.0370(17) 0.0422(17) -0.0069(14) 0.0301(15) 0.0006(13)
C12 0.0317(14) 0.0270(14) 0.0266(14) 0.0015(12) 0.0154(12) -0.0001(11)
C13 0.0254(14) 0.0324(15) 0.0275(14) -0.0024(12) 0.0085(12) -0.0045(12)
C14 0.0266(14) 0.0306(14) 0.0251(13) 0.0009(12) 0.0097(11) -0.0002(12)
C15 0.0320(15) 0.0267(14) 0.0288(14) -0.0008(12) 0.0122(12) 0.0009(11)
C16 0.0283(14) 0.0285(14) 0.0285(14) -0.0017(12) 0.0108(12) -0.0037(11)
C17 0.0280(14) 0.0324(15) 0.0218(13) 0.0024(12) 0.0089(11) 0.0015(11)
C18 0.0333(15) 0.0319(15) 0.0341(15) 0.0006(12) 0.0046(12) 0.0006(12)
C19 0.0379(16) 0.0365(16) 0.0341(16) -0.0034(13) 0.0069(13) -0.0035(13)
O2 0.0527(13) 0.0278(11) 0.0323(12) -0.0025(9) 0.0053(10) 0.0012(9)
C21 0.0412(18) 0.0473(19) 0.052(2) -0.0104(15) 0.0204(16) -0.0086(16)
C22 0.0415(17) 0.0466(18) 0.0400(17) -0.0110(15) 0.0177(14) -0.0086(14)
C23 0.0287(15) 0.0292(14) 0.0366(16) 0.0022(12) 0.0093(13) 0.0041(12)
C24 0.0367(16) 0.0351(16) 0.0416(17) 0.0004(13) 0.0160(14) 0.0060(13)
C25 0.054(2) 0.0356(17) 0.0353(17) 0.0034(15) 0.0147(15) 0.0055(13)
C26 0.0346(16) 0.0393(17) 0.0404(17) -0.0090(14) 0.0051(13) -0.0003(14)
C27 0.074(6) 0.055(4) 0.040(4) -0.011(3) -0.014(3) 0.004(3)
C28 0.049(3) 0.041(3) 0.060(4) -0.002(3) 0.004(3) -0.016(3)
C29 0.052(4) 0.093(6) 0.068(4) -0.038(4) 0.025(3) -0.024(4)
C30 0.062(7) 0.044(6) 0.073(7) -0.004(5) -0.007(6) -0.003(5)
C31 0.115(14) 0.155(17) 0.045(7) -0.097(13) 0.032(9) -0.043(11)
C32 0.042(6) 0.060(7) 0.086(8) -0.008(5) -0.009(5) -0.008(6)
C41 0.040(4) 0.054(4) 0.046(4) 0.009(3) 0.017(3) 0.002(3)
C42 0.047(2) 0.058(2) 0.105(3) -0.0047(18) 0.047(2) -0.027(2)
C43 0.053(2) 0.080(3) 0.093(3) 0.005(2) 0.044(2) -0.017(2)
C44 0.054(2) 0.070(3) 0.099(3) 0.004(2) 0.045(2) -0.012(2)

loop_
_atom_type_symbol
_atom_type_description
_atom_type_scat_dispersion_real
_atom_type_scat_dispersion_imag
_atom_type_scat_source
C C 0.0033 0.0016 'International Tables Vol C Tables 4.2.6.8 and 6.1.1.4'
H H 0.0000 0.0000 'International Tables Vol C Tables 4.2.6.8 and 6.1.1.4'
N N 0.0061 0.0033 'International Tables Vol C Tables 4.2.6.8 and 6.1.1.4'
O O 0.0106 0.0060 'International Tables Vol C Tables 4.2.6.8 and 6.1.1.4'
Cl Cl 0.1484 0.1585 'International Tables Vol C Tables 4.2.6.8 and 6.1.1.4'

loop_
_geom_angle_atom_site_label_1
_geom_angle_atom_site_label_2
_geom_angle_atom_site_label_3
_geom_angle_site_symmetry_1
_geom_angle
C25 N20 C21 . 121.4(3)
C25 N20 Cl . 128.1(2)
C21 N20 Cl . 109.82(19)
C25 N20 H20 . 125(2)
C21 N20 H20 . 113(2)
H20 Cl H1 . 82.2(14)
C1 O1 H1 . 116(2)
O1 C1 C6 . 116.0(2)
O1 C1 C2 . 122.3(2)
C6 C1 C2 . 121.6(2)
C3 C2 C1 . 117.7(2)
C3 C2 C7 . 120.8(2)
C1 C2 C7 . 121.5(2)
C4 C3 C2 . 122.9(2)
C4 C3 H3 . 118.6
C2 C3 H3 . 118.6
C5 C4 C3 . 117.2(2)
C5 C4 C9 . 123.9(2)
C3 C4 C9 . 118.9(2)
C4 C5 C6 . 122.5(3)
C4 C5 H5 . 118.8
C6 C5 H5 . 118.8
C1 C6 C5 . 118.1(2)
C1 C6 C8 . 120.7(2)
C5 C6 C8 . 121.2(3)
C2 C7 H7A . 109.5
C2 C7 H7B . 109.5
H7A C7 H7B . 109.5
C2 C7 H7C . 109.5
H7A C7 H7C . 109.5
H7B C7 H7C . 109.5
C6 C8 H8A . 109.5
C6 C8 H8B . 109.5
H8A C8 H8B . 109.5
C6 C8 H8C . 109.5
H8A C8 H8C . 109.5
H8B C8 H8C . 109.5
C12 C9 C4 . 110.1(2)
C12 C9 C11 . 107.2(2)
C4 C9 C11 . 112.3(2)
C12 C9 C10 . 111.8(2)
C4 C9 C10 . 107.6(2)
C11 C9 C10 . 107.9(2)
C9 C10 H10A . 109.5
C9 C10 H10B . 109.5
H10A C10 H10B . 109.5
C9 C10 H10C . 109.5
H10A C10 H10C . 109.5
H10B C10 H10C . 109.5
C9 C11 H11A . 109.5
C9 C11 H11B . 109.5
H11A C11 H11B . 109.5
C9 C11 H11C . 109.5
H11A C11 H11C . 109.5
H11B C11 H11C . 109.5
C17 C12 C13 . 117.0(2)
C17 C12 C9 . 123.5(2)
C13 C12 C9 . 119.4(2)
C14 C13 C12 . 122.7(2)
C14 C13 H13 . 118.6
C12 C13 H13 . 118.6
C13 C14 C15 . 117.9(2)
C13 C14 C18 . 120.8(2)
C15 C14 C18 . 121.3(2)
O2 C15 C14 . 122.1(2)
O2 C15 C16 . 116.3(2)
C14 C15 C16 . 121.6(2)
C17 C16 C15 . 118.2(2)
C17 C16 C19 . 121.0(2)
C15 C16 C19 . 120.7(2)
C12 C17 C16 . 122.4(2)
C12 C17 H17 . 118.8
C16 C17 H17 . 118.8
C14 C18 H18A . 109.5
C14 C18 H18B . 109.5
H18A C18 H18B . 109.5
C14 C18 H18C . 109.5
H18A C18 H18C . 109.5
H18B C18 H18C . 109.5
C16 C19 H19A . 109.5
C16 C19 H19B . 109.5
H19A C19 H19B . 109.5
C16 C19 H19C . 109.5
H19A C19 H19C . 109.5
H19B C19 H19C . 109.5
C15 O2 H2 . 113(2)
N20 C21 C22 . 120.4(3)
N20 C21 H21 . 119.8
C22 C21 H21 . 119.8
C21 C22 C23 . 121.0(3)
C21 C22 H22 . 119.5
C23 C22 H22 . 119.5
C24 C23 C22 . 116.4(2)
C24 C23 C26 . 123.2(2)
C22 C23 C26 . 120.5(2)
C25 C24 C23 . 120.8(3)
C25 C24 H24 . 119.6
C23 C24 H24 . 119.6
N20 C25 C24 . 120.0(3)
N20 C25 H25 . 120.0
C24 C25 H25 . 120.0
C31 C26 C29 . 126.9(6)
C31 C26 C23 . 116.9(5)
C29 C26 C23 . 114.7(3)
C29 C26 C27 . 111.2(5)
C23 C26 C27 . 109.2(3)
C31 C26 C30 . 115.0(8)
C29 C26 C30 . 55.7(5)
C23 C26 C30 . 109.1(4)
C27 C26 C30 . 141.3(5)
C31 C26 C28 . 67.4(8)
C29 C26 C28 . 109.0(4)
C23 C26 C28 . 106.1(3)
C27 C26 C28 . 106.2(4)
C30 C26 C28 . 57.2(5)
C31 C26 C32 . 108.5(8)
C29 C26 C32 . 46.9(4)
C23 C26 C32 . 103.1(4)
C27 C26 C32 . 73.8(5)
C30 C26 C32 . 102.6(6)
C28 C26 C32 . 148.7(4)
C26 C27 H27A . 109.5
C26 C27 H27B . 109.5
C26 C27 H27C . 109.5
C26 C28 H28A . 109.5
C26 C28 H28B . 109.5
C26 C28 H28C . 109.5
C26 C29 H29A . 109.5
C26 C29 H29B . 109.5
C26 C29 H29C . 109.5
C26 C30 H30A . 109.5
C26 C30 H30B . 109.5
H30A C30 H30B . 109.5
C26 C30 H30C . 109.5
H30A C30 H30C . 109.5
H30B C30 H30C . 109.5
C26 C31 H31A . 109.5
C26 C31 H31B . 109.5
H31A C31 H31B . 109.5
C26 C31 H31C . 109.5
H31A C31 H31C . 109.5
H31B C31 H31C . 109.5
C26 C32 H32A . 109.5
C26 C32 H32B . 109.5
H32A C32 H32B . 109.5
C26 C32 H32C . 109.5
H32A C32 H32C . 109.5
H32B C32 H32C . 109.5
C42 C41 H41A . 109.5
C42 C41 H41B . 109.5
H41A C41 H41B . 109.5
C42 C41 H41C . 109.5
H41A C41 H41C . 109.5
H41B C41 H41C . 109.5
C44 C42 C41 . 119.3(4)
C44 C42 C43 . 119.4(4)
C41 C42 C43 . 121.3(5)
C44 C43 C42 3_677 120.8(4)
C44 C43 H43 3_677 119.6
C42 C43 H43 . 119.6
C43 C44 C42 3_677 119.9(4)
C43 C44 H44 3_677 120.1
C42 C44 H44 . 120.1

loop_
_geom_bond_atom_site_label_1
_geom_bond_atom_site_label_2
_geom_bond_site_symmetry_2
_geom_bond_distance
N20 C25 . 1.331(4)
N20 C21 . 1.335(4)
N20 Cl . 3.035(3)
N20 H20 . 1.06(4)
Cl H20 . 1.98(4)
Cl H1 . 2.27(4)
O1 C1 . 1.382(3)
O1 H1 . 0.90(4)
C1 C6 . 1.389(4)
C1 C2 . 1.398(3)
C2 C3 . 1.390(3)
C2 C7 . 1.502(4)
C3 C4 . 1.389(4)
C3 H3 . 0.9500
C4 C5 . 1.389(3)
C4 C9 . 1.538(3)
C5 C6 . 1.395(4)
C5 H5 . 0.9500
C6 C8 . 1.504(3)
C7 H7A . 0.9800
C7 H7B . 0.9800
C7 H7C . 0.9800
C8 H8A . 0.9800
C8 H8B . 0.9800
C8 H8C . 0.9800
C9 C12 . 1.533(3)
C9 C11 . 1.539(4)
C9 C10 . 1.543(4)
C10 H10A . 0.9800
C10 H10B . 0.9800
C10 H10C . 0.9800
C11 H11A . 0.9800
C11 H11B . 0.9800
C11 H11C . 0.9800
C12 C17 . 1.391(3)
C12 C13 . 1.398(3)
C13 C14 . 1.390(3)
C13 H13 . 0.9500
C14 C15 . 1.391(3)
C14 C18 . 1.510(3)
C15 O2 . 1.378(3)
C15 C16 . 1.395(3)
C16 C17 . 1.392(3)
C16 C19 . 1.507(3)
C17 H17 . 0.9500
C18 H18A . 0.9800
C18 H18B . 0.9800
C18 H18C . 0.9800
C19 H19A . 0.9800
C19 H19B . 0.9800
C19 H19C . 0.9800
O2 H2 . 0.85(3)
C21 C22 . 1.365(4)
C21 H21 . 0.9500
C22 C23 . 1.394(4)
C22 H22 . 0.9500
C23 C24 . 1.392(4)
C23 C26 . 1.528(4)
C24 C25 . 1.379(4)
C24 H24 . 0.9500
C25 H25 . 0.9500
C26 C31 . 1.398(12)
C26 C29 . 1.459(6)
C26 C27 . 1.544(8)
C26 C30 . 1.547(9)
C26 C28 . 1.584(6)
C26 C32 . 1.653(10)
C27 H27A . 0.9800
C27 H27B . 0.9800
C27 H27C . 0.9800
C28 H28A . 0.9800
C28 H28B . 0.9800
C28 H28C . 0.9800
C29 H29A . 0.9800
C29 H29B . 0.9800
C29 H29C . 0.9800
C30 H30A . 0.9800
C30 H30B . 0.9800
C30 H30C . 0.9800
C31 H31A . 0.9800
C31 H31B . 0.9800
C31 H31C . 0.9800
C32 H32A . 0.9800
C32 H32B . 0.9800
C32 H32C . 0.9800
C41 C42 . 1.398(6)
C41 H41A . 0.9800
C41 H41B . 0.9800
C41 H41C . 0.9800
C42 C44 . 1.383(5)
C42 C43 . 1.398(5)
C43 C44 3_677 1.373(5)
C43 H43 . 0.9500
C44 C43 3_677 1.373(5)
C44 H44 . 0.9500

loop_
_geom_hbond_atom_site_label_D
_geom_hbond_atom_site_label_H
_geom_hbond_atom_site_label_A
_geom_hbond_site_symmetry_A
_geom_hbond_distance_DH
_geom_hbond_distance_HA
_geom_hbond_distance_DA
_geom_hbond_angle_DHA
N20 H20 Cl . 1.06(4) 1.98(4) 3.035(3) 173(3)
O2 H2 Cl 3_666 0.85(3) 2.30(3) 3.079(2) 153(3)
O1 H1 Cl . 0.90(4) 2.27(4) 3.118(2) 157(3)
